data_7012700
loop_
_publ_author_name
'Shavaleev, Nail M.'
'Pope, Simon J. A.'
'Bell, Z\"oe R.'
'Faulkner, Stephen'
'Ward, Michael D.'

_publ_section_title
;
 Visible-light sensitisation of near-infrared luminescence from
 Yb(iii), Nd(iii) and Er(iii) complexes of 3,6-bis(2-pyridyl)tetrazine
;
_journal_issue 5
_journal_name_full 'Dalton Transactions'
_journal_page_first 808
_journal_paper_doi 10.1039/b300294b
_journal_year 2003
_chemical_formula_sum 'C30.5 H17 Cl F9 N3 O6 S3 Yb'
_chemical_formula_weight 997.14
_chemical_name_systematic
; 
? 
;
_space_group_IT_number 14
_symmetry_cell_setting monoclinic
_symmetry_space_group_name_Hall '-P 2ybc'
_symmetry_space_group_name_H-M 'P 1 21/c 1'
_atom_sites_solution_hydrogens geom
_atom_sites_solution_primary direct
_atom_sites_solution_secondary difmap
_audit_creation_method SHELXL-97
_cell_angle_alpha 90.00
_cell_angle_beta 105.22(7)
_cell_angle_gamma 90.00
_cell_formula_units_Z 4
_cell_length_a 10.335(7)
_cell_length_b 19.431(10)
_cell_length_c 19.085(11)
_cell_measurement_temperature 173(2)
_cell_volume 3698(4)
_computing_structure_refinement 'SHELXL-97 (Sheldrick, 1997)'
_computing_structure_solution 'SHELXS-97 (Sheldrick, 1997)'
_diffrn_ambient_temperature 173(2)
_diffrn_measured_fraction_theta_full 0.999
_diffrn_measured_fraction_theta_max 0.999
_diffrn_measurement_device_type 'Siemens SMART Area Detector'
_diffrn_measurement_method '\w rotation with narrow frames (0.3 degrees)'
_diffrn_radiation_monochromator graphite
_diffrn_radiation_source 'fine-focus sealed tube'
_diffrn_radiation_type MoK\a
_diffrn_radiation_wavelength 0.71073
_diffrn_reflns_av_R_equivalents 0.1887
_diffrn_reflns_av_sigmaI/netI 0.2051
_diffrn_reflns_limit_h_max 12
_diffrn_reflns_limit_h_min -12
_diffrn_reflns_limit_k_max 23
_diffrn_reflns_limit_k_min -21
_diffrn_reflns_limit_l_max 22
_diffrn_reflns_limit_l_min -20
_diffrn_reflns_number 19988
_diffrn_reflns_theta_full 25.00
_diffrn_reflns_theta_max 25.00
_diffrn_reflns_theta_min 2.04
_exptl_absorpt_coefficient_mu 2.861
_exptl_absorpt_correction_T_max 0.85
_exptl_absorpt_correction_T_min 0.41
_exptl_absorpt_correction_type 'Empirical, pseudo-azimuthal scan (SADABS)'
_exptl_crystal_colour colourless
_exptl_crystal_density_diffrn 1.791
_exptl_crystal_density_method 'not measured'
_exptl_crystal_description needle
_exptl_crystal_F_000 1940
_exptl_crystal_size_max 0.3
_exptl_crystal_size_mid 0.1
_exptl_crystal_size_min 0.05
_refine_diff_density_max 1.105
_refine_diff_density_min -1.149
_refine_diff_density_rms 0.186
_refine_ls_extinction_coef 0.0017(2)
_refine_ls_extinction_expression Fc^*^=kFc[1+0.001xFc^2^\l^3^/sin(2\q)]^-1/4^
_refine_ls_extinction_method SHELXL
_refine_ls_goodness_of_fit_ref 0.946
_refine_ls_hydrogen_treatment mixed
_refine_ls_matrix_type full
_refine_ls_number_parameters 492
_refine_ls_number_reflns 6516
_refine_ls_number_restraints 24
_refine_ls_restrained_S_all 0.945
_refine_ls_R_factor_all 0.1728
_refine_ls_R_factor_gt 0.0705
_refine_ls_shift/su_max 0.078
_refine_ls_shift/su_mean 0.003
_refine_ls_structure_factor_coef Fsqd
_refine_ls_weighting_details 'calc w=1/[\s^2^(Fo^2^)+(0.0810P)^2^+0.0000P] where P=(Fo^2^+2Fc^2^)/3'
_refine_ls_weighting_scheme calc
_refine_ls_wR_factor_gt 0.1495
_refine_ls_wR_factor_ref 0.1932
_reflns_number_gt 3069
_reflns_number_total 6516
_reflns_threshold_expression >2sigma(I)
_cod_data_source_file b300294b.txt
_cod_data_source_block jedis
_cod_original_sg_symbol_H-M P2(1)/c
_cod_original_formula_sum 'C30.50 H17 Cl F9 N3 O6 S3 Yb'
_cod_database_code 7012700

loop_
_symmetry_equiv_pos_as_xyz
'x, y, z'
'-x, y+1/2, -z+1/2'
'-x, -y, -z'
'x, -y-1/2, z-1/2'

loop_
_atom_site_label
_atom_site_type_symbol
_atom_site_fract_x
_atom_site_fract_y
_atom_site_fract_z
_atom_site_U_iso_or_equiv
_atom_site_adp_type
_atom_site_occupancy
_atom_site_symmetry_multiplicity
_atom_site_calc_flag
_atom_site_refinement_flags
_atom_site_disorder_assembly
_atom_site_disorder_group
Yb1 Yb 0.94415(7) 0.81681(3) 0.07147(3) 0.0367(3) Uani 1 1 d . . .
S16 S 0.7494(4) 0.8122(2) 0.2864(2) 0.0556(11) Uani 1 1 d . . .
S26 S 1.3478(5) 0.7814(3) -0.0125(3) 0.0654(13) Uani 1 1 d . . .
S36 S 1.2718(7) 0.6288(3) 0.1698(3) 0.0996(19) Uani 1 1 d U . .
F121 F 1.3965(10) 0.8590(8) 0.3034(6) 0.127(6) Uani 1 1 d . . .
F122 F 1.4038(10) 0.8274(6) 0.1992(7) 0.097(4) Uani 1 1 d . . .
F123 F 1.3668(9) 0.9317(5) 0.2179(5) 0.068(3) Uani 1 1 d . . .
F221 F 0.7009(13) 0.9437(6) -0.1304(6) 0.103(4) Uani 1 1 d . . .
F222 F 0.6388(10) 0.8524(6) -0.1863(6) 0.093(4) Uani 1 1 d . . .
F223 F 0.7834(10) 0.9133(6) -0.2143(5) 0.075(3) Uani 1 1 d . . .
F321 F 0.5595(10) 0.6512(5) 0.0302(6) 0.078(3) Uani 1 1 d . . .
F322 F 0.5614(11) 0.7156(6) 0.1207(6) 0.084(3) Uani 1 1 d . . .
F323 F 0.6197(10) 0.6100(6) 0.1366(6) 0.084(3) Uani 1 1 d . . .
O11 O 1.1393(11) 0.8541(5) 0.1442(6) 0.047(3) Uani 1 1 d . . .
O14 O 0.9129(10) 0.8205(5) 0.1856(5) 0.042(2) Uani 1 1 d . . .
O21 O 0.8174(10) 0.8391(5) -0.0450(5) 0.041(3) Uani 1 1 d . . .
O24 O 1.0765(9) 0.7941(5) -0.0017(5) 0.042(3) Uani 1 1 d . . .
O31 O 0.7720(10) 0.7435(5) 0.0654(5) 0.044(3) Uani 1 1 d . . .
O34 O 1.0435(11) 0.7156(5) 0.1114(5) 0.046(3) Uani 1 1 d . . .
N41 N 0.9905(11) 0.9374(5) 0.0304(5) 0.028(3) Uani 1 1 d . . .
N42 N 1.0974(11) 0.9499(6) 0.0050(6) 0.036(3) Uani 1 1 d . . .
N51 N 0.7728(12) 0.9075(6) 0.0769(6) 0.036(3) Uani 1 1 d . . .
C11 C 1.1887(17) 0.8547(9) 0.2114(10) 0.056(5) Uani 1 1 d . . .
C12 C 1.3395(19) 0.8670(10) 0.2335(11) 0.061(5) Uani 1 1 d . . .
C13 C 1.1204(16) 0.8433(8) 0.2658(8) 0.049(4) Uani 1 1 d . . .
H13A H 1.1701 0.8438 0.3153 0.059 Uiso 1 1 calc R . .
C14 C 0.9843(16) 0.8316(7) 0.2492(8) 0.041(4) Uani 1 1 d . . .
C15 C 0.9153(15) 0.8311(7) 0.3080(8) 0.042(4) Uani 1 1 d . . .
C17 C 0.7486(19) 0.8225(8) 0.3743(8) 0.055(4) Uani 1 1 d . . .
H17 H 0.6707 0.8158 0.3911 0.066 Uiso 1 1 calc R . .
C18 C 0.8690(19) 0.8412(8) 0.4190(9) 0.056(5) Uani 1 1 d . . .
H18 H 0.8835 0.8494 0.4696 0.067 Uiso 1 1 calc R . .
C19 C 0.9697(16) 0.8471(7) 0.3821(7) 0.037(4) Uani 1 1 d . . .
H19A H 1.0601 0.8598 0.4035 0.044 Uiso 1 1 calc R . .
C21 C 0.8533(14) 0.8519(7) -0.1016(7) 0.030(3) Uani 1 1 d . . .
C22 C 0.7490(19) 0.8898(10) -0.1585(9) 0.059(5) Uani 1 1 d . . .
C23 C 0.9712(16) 0.8389(8) -0.1165(9) 0.049(4) Uani 1 1 d . . .
H23A H 0.9799 0.8494 -0.1637 0.059 Uiso 1 1 calc R . .
C24 C 1.0837(13) 0.8103(7) -0.0649(8) 0.041(4) Uani 1 1 d . . .
C25 C 1.2109(14) 0.8029(6) -0.0834(7) 0.036(4) Uani 1 1 d . . .
C27 C 1.4542(19) 0.7855(9) -0.0685(10) 0.063(5) Uani 1 1 d . . .
H27 H 1.5481 0.7776 -0.0535 0.076 Uiso 1 1 calc R . .
C28 C 1.3833(17) 0.8021(8) -0.1381(9) 0.056(5) Uani 1 1 d . . .
H28A H 1.4274 0.8065 -0.1757 0.067 Uiso 1 1 calc R . .
C29 C 1.2397(13) 0.8125(7) -0.1527(7) 0.033(3) Uani 1 1 d . . .
H29 H 1.1783 0.8232 -0.1979 0.040 Uiso 1 1 calc R . .
C31 C 0.7682(16) 0.6872(9) 0.0986(7) 0.042(4) Uani 1 1 d . . .
C33 C 0.8718(18) 0.6463(8) 0.1339(8) 0.053(5) Uani 1 1 d . . .
H33A H 0.8522 0.6059 0.1571 0.064 Uiso 1 1 calc R . .
C32 C 0.6253(19) 0.6662(9) 0.0973(9) 0.058(5) Uani 1 1 d . . .
C34 C 1.0087(17) 0.6613(8) 0.1376(8) 0.043(4) Uani 1 1 d . . .
C35 C 1.1128(15) 0.6085(8) 0.1680(7) 0.045(4) Uani 1 1 d U . .
C37 C 1.325(2) 0.5533(11) 0.2070(9) 0.090(8) Uani 1 1 d U . .
H37 H 1.4147 0.5369 0.2210 0.108 Uiso 1 1 calc R . .
C38 C 1.206(4) 0.5174(13) 0.2138(14) 0.177(18) Uani 1 1 d U . .
H38A H 1.2195 0.4723 0.2336 0.213 Uiso 1 1 calc R . .
C39 C 1.0891(13) 0.5378(7) 0.1972(7) 0.022(3) Uiso 1 1 d . . .
H39 H 1.0089 0.5163 0.2013 0.027 Uiso 1 1 calc R . .
C42 C 0.9020(14) 0.9876(7) 0.0264(7) 0.032(4) Uani 1 1 d . . .
C52 C 0.7828(14) 0.9733(7) 0.0548(7) 0.036(4) Uani 1 1 d . . .
C53 C 0.6939(14) 1.0246(8) 0.0593(8) 0.046(4) Uani 1 1 d . . .
H53A H 0.7079 1.0706 0.0459 0.055 Uiso 1 1 calc R . .
C54 C 0.5816(15) 1.0073(9) 0.0841(9) 0.053(4) Uani 1 1 d . . .
H54A H 0.5143 1.0403 0.0852 0.064 Uiso 1 1 calc R . .
C55 C 0.5731(16) 0.9404(9) 0.1069(8) 0.051(4) Uani 1 1 d . . .
H55A H 0.5016 0.9269 0.1266 0.061 Uiso 1 1 calc R . .
C56 C 0.6671(15) 0.8943(8) 0.1010(7) 0.040(4) Uani 1 1 d . . .
H56A H 0.6561 0.8483 0.1154 0.048 Uiso 1 1 calc R . .
C100 C 0.693(4) 0.030(3) 0.504(2) 0.096(16) Uani 0.50 1 d P . .
H10A H 0.6597 0.0681 0.4701 0.115 Uiso 0.50 1 calc PR . .
H10B H 0.6372 -0.0108 0.4851 0.115 Uiso 0.50 1 calc PR . .
Cl11 Cl 0.8536(15) 0.0114(5) 0.4983(6) 0.100(4) Uani 0.50 1 d P . .
Cl12 Cl 0.6637(11) 0.0491(6) 0.5768(5) 0.088(3) Uani 0.50 1 d P . .

loop_
_atom_site_aniso_label
_atom_site_aniso_U_11
_atom_site_aniso_U_22
_atom_site_aniso_U_33
_atom_site_aniso_U_23
_atom_site_aniso_U_13
_atom_site_aniso_U_12
Yb1 0.0440(4) 0.0366(4) 0.0350(4) 0.0065(4) 0.0199(3) -0.0011(4)
S16 0.057(3) 0.068(3) 0.048(2) 0.004(3) 0.025(2) -0.008(3)
S26 0.063(3) 0.070(3) 0.067(3) 0.007(3) 0.024(3) 0.013(3)
S36 0.100(5) 0.102(5) 0.095(4) 0.005(4) 0.022(4) 0.018(4)
F121 0.046(7) 0.251(17) 0.073(8) 0.079(10) -0.005(6) -0.040(9)
F122 0.045(6) 0.078(8) 0.168(12) -0.020(8) 0.030(7) -0.005(6)
F123 0.048(6) 0.071(7) 0.087(7) 0.001(6) 0.021(5) -0.010(5)
F221 0.147(11) 0.101(9) 0.067(7) 0.030(7) 0.040(7) 0.080(9)
F222 0.044(7) 0.115(9) 0.104(9) 0.043(8) -0.011(6) -0.018(7)
F223 0.061(7) 0.118(9) 0.054(6) 0.034(6) 0.028(5) 0.030(6)
F321 0.069(7) 0.083(7) 0.072(7) 0.018(6) 0.000(6) -0.020(6)
F322 0.070(8) 0.092(8) 0.109(9) 0.004(7) 0.056(7) 0.000(7)
F323 0.057(7) 0.099(8) 0.091(8) 0.047(7) 0.011(6) -0.029(6)
O11 0.058(8) 0.048(7) 0.039(7) 0.006(6) 0.018(6) -0.004(6)
O14 0.055(6) 0.047(6) 0.026(5) 0.000(5) 0.015(5) -0.007(6)
O21 0.045(6) 0.044(6) 0.040(6) 0.007(5) 0.021(5) 0.001(5)
O24 0.042(6) 0.054(7) 0.036(6) 0.004(5) 0.021(5) 0.003(5)
O31 0.056(7) 0.044(6) 0.035(6) 0.017(5) 0.020(5) 0.002(5)
O34 0.065(8) 0.036(6) 0.042(6) 0.002(5) 0.023(6) -0.015(6)
N41 0.029(7) 0.022(6) 0.032(6) 0.001(5) 0.007(5) 0.005(5)
N42 0.036(7) 0.043(7) 0.035(7) 0.011(6) 0.021(6) -0.003(6)
N51 0.042(8) 0.034(7) 0.041(7) 0.002(6) 0.026(6) 0.000(6)
C11 0.052(12) 0.051(11) 0.070(13) 0.012(10) 0.026(10) -0.004(9)
C12 0.061(13) 0.055(13) 0.071(14) 0.016(11) 0.023(11) 0.006(11)
C13 0.045(11) 0.057(11) 0.038(9) 0.012(8) -0.001(8) -0.007(9)
C14 0.042(10) 0.041(10) 0.042(9) 0.022(8) 0.015(8) -0.001(8)
C15 0.052(10) 0.040(10) 0.043(9) 0.001(7) 0.024(8) 0.003(8)
C17 0.074(13) 0.049(10) 0.053(10) 0.021(10) 0.036(10) 0.011(11)
C18 0.067(13) 0.063(12) 0.043(10) 0.002(9) 0.024(10) 0.006(10)
C19 0.056(10) 0.031(8) 0.027(8) 0.000(7) 0.019(7) -0.002(7)
C21 0.026(8) 0.037(8) 0.026(8) -0.008(7) 0.002(7) -0.001(7)
C22 0.067(13) 0.085(14) 0.037(10) 0.010(10) 0.034(10) 0.019(12)
C23 0.046(11) 0.057(11) 0.050(10) 0.011(8) 0.023(8) 0.003(9)
C24 0.035(10) 0.032(8) 0.058(10) -0.010(9) 0.014(8) -0.002(8)
C25 0.037(9) 0.024(8) 0.045(9) 0.014(7) 0.012(7) 0.019(7)
C27 0.054(12) 0.073(12) 0.073(13) -0.008(11) 0.035(10) 0.003(10)
C28 0.057(11) 0.062(12) 0.057(11) 0.000(9) 0.029(9) -0.005(9)
C29 0.027(8) 0.031(7) 0.051(9) -0.006(8) 0.026(7) -0.004(7)
C31 0.052(10) 0.045(9) 0.029(8) -0.002(9) 0.010(7) -0.021(10)
C33 0.070(13) 0.052(11) 0.042(10) 0.015(9) 0.023(9) -0.010(10)
C32 0.068(13) 0.065(13) 0.037(10) 0.031(9) 0.006(9) -0.020(11)
C34 0.056(11) 0.047(10) 0.029(9) -0.005(7) 0.012(8) -0.006(9)
C35 0.033(9) 0.061(11) 0.034(9) 0.005(8) -0.006(7) -0.005(8)
C37 0.117(18) 0.076(14) 0.049(12) -0.005(11) -0.025(12) 0.076(14)
C38 0.39(5) 0.08(2) 0.10(2) -0.043(16) 0.13(3) -0.12(3)
C42 0.039(9) 0.029(8) 0.032(8) -0.014(7) 0.016(7) -0.013(7)
C52 0.035(9) 0.044(9) 0.037(9) -0.004(7) 0.027(7) -0.005(8)
C53 0.036(9) 0.041(9) 0.076(12) -0.002(8) 0.039(9) -0.003(8)
C54 0.036(10) 0.064(12) 0.064(11) 0.002(10) 0.022(9) 0.006(9)
C55 0.044(10) 0.063(12) 0.060(11) -0.010(10) 0.036(9) -0.013(9)
C56 0.043(10) 0.044(9) 0.038(9) 0.011(8) 0.021(8) 0.000(8)
C100 0.05(3) 0.14(4) 0.08(3) 0.06(3) 0.00(2) -0.01(3)
Cl11 0.173(13) 0.059(6) 0.063(7) -0.007(5) 0.020(7) 0.011(7)
Cl12 0.093(8) 0.103(8) 0.052(6) 0.011(6) -0.009(5) -0.005(7)

loop_
_atom_type_symbol
_atom_type_description
_atom_type_scat_dispersion_real
_atom_type_scat_dispersion_imag
_atom_type_scat_source
C C 0.0033 0.0016 'International Tables Vol C Tables 4.2.6.8 and 6.1.1.4'
H H 0.0000 0.0000 'International Tables Vol C Tables 4.2.6.8 and 6.1.1.4'
N N 0.0061 0.0033 'International Tables Vol C Tables 4.2.6.8 and 6.1.1.4'
O O 0.0106 0.0060 'International Tables Vol C Tables 4.2.6.8 and 6.1.1.4'
F F 0.0171 0.0103 'International Tables Vol C Tables 4.2.6.8 and 6.1.1.4'
S S 0.1246 0.1234 'International Tables Vol C Tables 4.2.6.8 and 6.1.1.4'
Yb Yb -0.3850 5.5486 'International Tables Vol C Tables 4.2.6.8 and 6.1.1.4'
Cl Cl 0.1484 0.1585 'International Tables Vol C Tables 4.2.6.8 and 6.1.1.4'

loop_
_geom_angle_atom_site_label_1
_geom_angle_atom_site_label_2
_geom_angle_atom_site_label_3
_geom_angle
_geom_angle_site_symmetry_1
_geom_angle_site_symmetry_3
_geom_angle_publ_flag
O24 Yb1 O11 81.5(4) . . ?
O24 Yb1 O34 74.9(3) . . ?
O11 Yb1 O34 79.5(4) . . ?
O24 Yb1 O31 116.4(3) . . ?
O11 Yb1 O31 143.3(3) . . ?
O34 Yb1 O31 75.5(4) . . ?
O24 Yb1 O14 149.6(4) . . ?
O11 Yb1 O14 74.3(4) . . ?
O34 Yb1 O14 82.6(3) . . ?
O31 Yb1 O14 76.2(3) . . ?
O24 Yb1 O21 73.8(3) . . ?
O11 Yb1 O21 136.5(3) . . ?
O34 Yb1 O21 125.6(3) . . ?
O31 Yb1 O21 80.1(3) . . ?
O14 Yb1 O21 136.6(3) . . ?
O24 Yb1 N51 135.6(3) . . ?
O11 Yb1 N51 106.0(4) . . ?
O34 Yb1 N51 149.1(3) . . ?
O31 Yb1 N51 83.7(4) . . ?
O14 Yb1 N51 70.3(4) . . ?
O21 Yb1 N51 71.4(3) . . ?
O24 Yb1 N41 78.2(3) . . ?
O11 Yb1 N41 71.6(4) . . ?
O34 Yb1 N41 142.9(4) . . ?
O31 Yb1 N41 140.5(3) . . ?
O14 Yb1 N41 110.4(3) . . ?
O21 Yb1 N41 68.7(3) . . ?
N51 Yb1 N41 64.0(3) . . ?
C17 S16 C15 90.0(8) . . ?
C27 S26 C25 91.6(8) . . ?
C37 S36 C35 90.7(11) . . ?
C11 O11 Yb1 134.1(10) . . ?
C14 O14 Yb1 136.7(9) . . ?
C21 O21 Yb1 130.2(9) . . ?
C24 O24 Yb1 138.0(9) . . ?
C31 O31 Yb1 130.1(10) . . ?
C34 O34 Yb1 135.4(10) . . ?
C42 N41 N42 117.9(11) . . ?
C42 N41 Yb1 120.7(9) . . ?
N42 N41 Yb1 121.1(8) . . ?
N41 N42 C42 115.0(11) . 3_775 ?
C56 N51 C52 115.4(12) . . ?
C56 N51 Yb1 122.3(9) . . ?
C52 N51 Yb1 122.3(8) . . ?
O11 C11 C13 127.0(16) . . ?
O11 C11 C12 113.5(14) . . ?
C13 C11 C12 119.5(17) . . ?
F122 C12 F121 106.7(16) . . ?
F122 C12 F123 106.2(15) . . ?
F121 C12 F123 105.8(16) . . ?
F122 C12 C11 112.9(16) . . ?
F121 C12 C11 114.5(15) . . ?
F123 C12 C11 110.3(15) . . ?
C14 C13 C11 122.2(15) . . ?
O14 C14 C13 123.6(13) . . ?
O14 C14 C15 116.8(13) . . ?
C13 C14 C15 119.6(14) . . ?
C19 C15 C14 127.8(14) . . ?
C19 C15 S16 113.8(11) . . ?
C14 C15 S16 118.3(11) . . ?
C18 C17 S16 114.3(13) . . ?
C17 C18 C19 112.5(15) . . ?
C18 C19 C15 109.4(15) . . ?
O21 C21 C23 129.2(14) . . ?
O21 C21 C22 113.6(12) . . ?
C23 C21 C22 117.1(13) . . ?
F223 C22 F221 105.5(15) . . ?
F223 C22 F222 104.8(14) . . ?
F221 C22 F222 102.6(15) . . ?
F223 C22 C21 117.9(15) . . ?
F221 C22 C21 111.5(14) . . ?
F222 C22 C21 113.2(15) . . ?
C21 C23 C24 123.2(14) . . ?
O24 C24 C23 120.9(13) . . ?
O24 C24 C25 119.3(13) . . ?
C23 C24 C25 119.7(14) . . ?
C29 C25 C24 128.9(13) . . ?
C29 C25 S26 115.1(10) . . ?
C24 C25 S26 116.0(11) . . ?
C28 C27 S26 110.1(13) . . ?
C27 C28 C29 118.5(14) . . ?
C25 C29 C28 104.6(13) . . ?
O31 C31 C33 128.8(14) . . ?
O31 C31 C32 112.2(14) . . ?
C33 C31 C32 119.0(14) . . ?
C31 C33 C34 123.1(14) . . ?
F322 C32 F321 108.5(16) . . ?
F322 C32 F323 107.9(15) . . ?
F321 C32 F323 106.1(14) . . ?
F322 C32 C31 111.8(15) . . ?
F321 C32 C31 109.1(13) . . ?
F323 C32 C31 113.2(15) . . ?
O34 C34 C33 122.3(15) . . ?
O34 C34 C35 118.6(15) . . ?
C33 C34 C35 118.9(14) . . ?
C34 C35 C39 126.4(13) . . ?
C34 C35 S36 116.6(12) . . ?
C39 C35 S36 117.0(11) . . ?
C38 C37 S36 105.7(19) . . ?
C39 C38 C37 128(3) . . ?
C38 C39 C35 98.3(17) . . ?
N41 C42 N42 127.0(12) . 3_775 ?
N41 C42 C52 117.7(12) . . ?
N42 C42 C52 115.2(12) 3_775 . ?
N51 C52 C53 123.9(12) . . ?
N51 C52 C42 115.1(12) . . ?
C53 C52 C42 121.1(13) . . ?
C52 C53 C54 118.2(14) . . ?
C55 C54 C53 117.2(15) . . ?
C56 C55 C54 119.5(14) . . ?
N51 C56 C55 125.6(14) . . ?
Cl12 C100 Cl11 122(2) . . ?

loop_
_geom_bond_atom_site_label_1
_geom_bond_atom_site_label_2
_geom_bond_distance
_geom_bond_site_symmetry_2
_geom_bond_publ_flag
Yb1 O24 2.239(9) . ?
Yb1 O11 2.247(11) . ?
Yb1 O34 2.257(10) . ?
Yb1 O31 2.259(10) . ?
Yb1 O14 2.286(8) . ?
Yb1 O21 2.305(10) . ?
Yb1 N51 2.520(11) . ?
Yb1 N41 2.555(10) . ?
S16 C17 1.693(15) . ?
S16 C15 1.694(16) . ?
S26 C27 1.725(16) . ?
S26 C25 1.732(14) . ?
S36 C37 1.661(19) . ?
S36 C35 1.681(16) . ?
F121 C12 1.32(2) . ?
F122 C12 1.300(19) . ?
F123 C12 1.339(18) . ?
F221 C22 1.331(18) . ?
F222 C22 1.34(2) . ?
F223 C22 1.292(16) . ?
F321 C32 1.316(18) . ?
F322 C32 1.31(2) . ?
F323 C32 1.335(16) . ?
O11 C11 1.249(19) . ?
O14 C14 1.262(16) . ?
O21 C21 1.256(15) . ?
O24 C24 1.268(16) . ?
O31 C31 1.270(17) . ?
O34 C34 1.259(16) . ?
N41 C42 1.326(16) . ?
N41 N42 1.340(14) . ?
N42 C42 1.356(16) 3_775 ?
N51 C56 1.317(16) . ?
N51 C52 1.359(16) . ?
C11 C13 1.42(2) . ?
C11 C12 1.52(2) . ?
C13 C14 1.38(2) . ?
C14 C15 1.480(19) . ?
C15 C19 1.411(19) . ?
C17 C18 1.36(2) . ?
C18 C19 1.41(2) . ?
C21 C23 1.346(19) . ?
C21 C22 1.51(2) . ?
C23 C24 1.42(2) . ?
C24 C25 1.455(18) . ?
C25 C29 1.443(18) . ?
C27 C28 1.38(2) . ?
C28 C29 1.45(2) . ?
C31 C33 1.36(2) . ?
C31 C32 1.53(2) . ?
C33 C34 1.43(2) . ?
C34 C35 1.49(2) . ?
C35 C39 1.53(2) . ?
C37 C38 1.45(3) . ?
C38 C39 1.23(4) . ?
C42 N42 1.356(16) 3_775 ?
C42 C52 1.496(17) . ?
C52 C53 1.373(19) . ?
C53 C54 1.405(19) . ?
C54 C55 1.38(2) . ?
C55 C56 1.35(2) . ?
C100 Cl12 1.54(4) . ?
C100 Cl11 1.73(4) . ?
